data_7020173
loop_
_publ_author_name
'Alegria, Elisabete C. B. A.'
'Guedes da Silva, M F\'atima C'
'Kuznetsov, Maxim L.'
'Cunha, S\'onia M P R M'
'Martins, Lu\'isa M D R S'
'Pombeiro, Armando J. L.'

_publ_section_title
;
 Acylated cyanoimido-complexes trans-[Mo(NCN){NCNC(O)R}(dppe)(2)]Cl and
 their reactions with electrophiles: chemical, electrochemical and
 theoretical study.
;
_journal_issue 45
_journal_name_full 'Dalton transactions (Cambridge, England : 2003)'
_journal_page_first 13876
_journal_page_last 13890
_journal_paper_doi 10.1039/c2dt30867c
_journal_volume 41
_journal_year 2012
_chemical_formula_moiety 'C53 H48 Cl Mo N2 P4'
_chemical_formula_sum 'C53 H48 Cl Mo N2 P4'
_chemical_formula_weight 968.20
_chemical_name_systematic
;
?
;
_space_group_IT_number 14
_symmetry_cell_setting monoclinic
_symmetry_space_group_name_Hall '-P 2yn'
_symmetry_space_group_name_H-M 'P 1 21/n 1'
_atom_sites_solution_hydrogens geom
_atom_sites_solution_primary direct
_atom_sites_solution_secondary difmap
_audit_creation_method SHELXL-97
_cell_angle_alpha 90.00
_cell_angle_beta 94.718(5)
_cell_angle_gamma 90.00
_cell_formula_units_Z 4
_cell_length_a 11.9491(6)
_cell_length_b 22.4840(7)
_cell_length_c 20.4589(6)
_cell_measurement_reflns_used 25
_cell_measurement_temperature 293(2)
_cell_measurement_theta_max 10.62
_cell_measurement_theta_min 9.48
_cell_volume 5477.9(4)
_computing_cell_refinement 'CAD4 Express (Enraf Nonius, 1994)'
_computing_data_collection 'CAD4 Express (Enraf Nonius, 1994)'
_computing_data_reduction 'XCAD4 (Harms & Wocadlo, 1995)'
_computing_molecular_graphics 'Ortep-3 for Windows (Farrugia, 1997)'
_computing_publication_material 'WinGX publication routines (Farrugia, 1999)'
_computing_structure_refinement 'SHELXL-97 (Sheldrick, 2008)'
_computing_structure_solution 'SIR97 (Giacovazzo et al, 1997)'
_diffrn_ambient_temperature 293(2)
_diffrn_detector 'scintillation LiI'
_diffrn_detector_dtime 1.195
_diffrn_measured_fraction_theta_full 0.986
_diffrn_measured_fraction_theta_max 0.986
_diffrn_measurement_device '\k-geometry diffractometer'
_diffrn_measurement_device_type 'Enraf Nonius TurboCAD4'
_diffrn_measurement_method 'non-profiled omega/2theta scans'
_diffrn_radiation_monochromator graphite
_diffrn_radiation_probe x-ray
_diffrn_radiation_type Mok\a
_diffrn_radiation_wavelength 0.71073
_diffrn_reflns_av_R_equivalents 0.0694
_diffrn_reflns_av_sigmaI/netI 0.1081
_diffrn_reflns_limit_h_max 14
_diffrn_reflns_limit_h_min -14
_diffrn_reflns_limit_k_max 26
_diffrn_reflns_limit_k_min 0
_diffrn_reflns_limit_l_max 24
_diffrn_reflns_limit_l_min 0
_diffrn_reflns_number 10187
_diffrn_reflns_theta_full 25.35
_diffrn_reflns_theta_max 25.35
_diffrn_reflns_theta_min 2.70
_diffrn_source 'Enraf Nonius FR590'
_diffrn_standards_decay_% 2
_diffrn_standards_interval_time 120
_diffrn_standards_number 2
_exptl_absorpt_coefficient_mu 0.438
_exptl_absorpt_correction_T_max 0.9534
_exptl_absorpt_correction_T_min 0.8726
_exptl_absorpt_correction_type psi-scan
_exptl_absorpt_process_details
;
North A.C.T., Phillips D.C. & Mathews F.S. (1968) Acta. Cryst. A24, 351
Number of psi-scan sets used was 5
Theta correction was applied.
Averaged transmission function was used.
No Fourier smoothing was applied.
;
_exptl_crystal_colour red
_exptl_crystal_density_diffrn 1.174
_exptl_crystal_density_method 'not measured'
_exptl_crystal_description prism
_exptl_crystal_F_000 1996
_exptl_crystal_size_max 0.32
_exptl_crystal_size_mid 0.21
_exptl_crystal_size_min 0.11
_platon_squeeze_details
;
PLATON/SQUEEZE was used to treat two badly disordered
dichloromethane molecules, one BF4 counter anion and one
molecule of N-cyanopropionamide, all in the asymmetric unit.
These were removed from the model and not included
in the empirical formula.
;
_refine_diff_density_max 1.249
_refine_diff_density_min -1.934
_refine_diff_density_rms 0.149
_refine_ls_extinction_method none
_refine_ls_goodness_of_fit_ref 1.179
_refine_ls_hydrogen_treatment constr
_refine_ls_matrix_type full
_refine_ls_number_parameters 550
_refine_ls_number_reflns 9897
_refine_ls_number_restraints 0
_refine_ls_restrained_S_all 1.179
_refine_ls_R_factor_all 0.1746
_refine_ls_R_factor_gt 0.1280
_refine_ls_shift/su_max 0.002
_refine_ls_shift/su_mean 0.000
_refine_ls_structure_factor_coef Fsqd
_refine_ls_weighting_details 'calc w=1/[\s^2^(Fo^2^)+(0.2000P)^2^+0.0000P] where P=(Fo^2^+2Fc^2^)/3'
_refine_ls_weighting_scheme calc
_refine_ls_wR_factor_gt 0.3054
_refine_ls_wR_factor_ref 0.3336
_reflns_number_gt 5941
_reflns_number_total 9897
_reflns_threshold_expression >2sigma(I)
_cod_data_source_file c2dt30867c.txt
_cod_data_source_block compound2a
_cod_depositor_comments
;
The following automatic conversions were performed:

'_symmetry_cell_setting' value 'Monoclinic' changed to 'monoclinic'
according to /home/saulius/struct/CIF-dictionaries/cif_core.dic
dictionary named 'cif_core.dic' version 2.4.2 from 2011-04-26.

Automatic conversion script
Id: cif_fix_values 1891 2012-01-12 08:04:46Z andrius 
;
_cod_original_sg_symbol_H-M 'P 21/n'
_cod_database_code 7020173

loop_
_symmetry_equiv_pos_as_xyz
'x, y, z'
'-x+1/2, y+1/2, -z+1/2'
'-x, -y, -z'
'x-1/2, -y-1/2, z-1/2'

loop_
_atom_site_label
_atom_site_type_symbol
_atom_site_fract_x
_atom_site_fract_y
_atom_site_fract_z
_atom_site_U_iso_or_equiv
_atom_site_adp_type
_atom_site_occupancy
_atom_site_symmetry_multiplicity
_atom_site_calc_flag
_atom_site_refinement_flags
C1 C 0.5800(9) 0.0866(5) 0.5838(5) 0.066(3) Uani 1 1 d .
C12 C 0.5770(9) 0.2158(4) 0.7313(6) 0.070(3) Uani 1 1 d .
H12A H 0.5330 0.2109 0.6896 0.084 Uiso 1 1 calc R
H12B H 0.5290 0.2323 0.7627 0.084 Uiso 1 1 calc R
C21 C 0.6748(9) 0.2567(4) 0.7234(5) 0.065(3) Uani 1 1 d .
H21A H 0.7228 0.2585 0.7640 0.078 Uiso 1 1 calc R
H21B H 0.6480 0.2965 0.7127 0.078 Uiso 1 1 calc R
C34 C 0.9784(7) 0.0022(4) 0.6920(5) 0.057(3) Uani 1 1 d .
H34A H 1.0304 0.0289 0.7162 0.069 Uiso 1 1 calc R
H34B H 1.0033 -0.0383 0.7008 0.069 Uiso 1 1 calc R
C43 C 0.9765(8) 0.0151(4) 0.6190(5) 0.057(2) Uani 1 1 d .
H43A H 0.9256 -0.0123 0.5949 0.068 Uiso 1 1 calc R
H43B H 1.0509 0.0092 0.6045 0.068 Uiso 1 1 calc R
C101 C 0.5126(8) 0.0945(4) 0.7599(5) 0.053(2) Uani 1 1 d .
C102 C 0.4250(10) 0.0981(6) 0.7139(6) 0.086(4) Uani 1 1 d .
H102 H 0.4267 0.1269 0.6814 0.104 Uiso 1 1 calc R
C103 C 0.3324(13) 0.0607(8) 0.7131(7) 0.116(6) Uani 1 1 d .
H103 H 0.2702 0.0675 0.6837 0.139 Uiso 1 1 calc R
C104 C 0.3331(13) 0.0155(6) 0.7543(7) 0.097(5) Uani 1 1 d .
H104 H 0.2745 -0.0118 0.7518 0.116 Uiso 1 1 calc R
C105 C 0.4233(14) 0.0094(6) 0.8016(9) 0.121(6) Uani 1 1 d .
H105 H 0.4227 -0.0212 0.8320 0.145 Uiso 1 1 calc R
C106 C 0.5126(11) 0.0475(5) 0.8042(7) 0.090(4) Uani 1 1 d .
H106 H 0.5729 0.0421 0.8353 0.108 Uiso 1 1 calc R
C111 C 0.6739(9) 0.1553(4) 0.8476(5) 0.061(3) Uani 1 1 d .
C112 C 0.6278(11) 0.2008(5) 0.8823(7) 0.084(4) Uani 1 1 d .
H112 H 0.5779 0.2274 0.8607 0.101 Uiso 1 1 calc R
C113 C 0.6556(13) 0.2070(7) 0.9491(7) 0.096(4) Uani 1 1 d .
H113 H 0.6267 0.2384 0.9720 0.115 Uiso 1 1 calc R
C114 C 0.7264(12) 0.1662(7) 0.9815(7) 0.096(5) Uani 1 1 d .
H114 H 0.7426 0.1703 1.0265 0.116 Uiso 1 1 calc R
C115 C 0.7730(13) 0.1207(7) 0.9506(8) 0.103(5) Uani 1 1 d .
H115 H 0.8207 0.0937 0.9732 0.124 Uiso 1 1 calc R
C116 C 0.7459(12) 0.1160(6) 0.8818(7) 0.092(4) Uani 1 1 d .
H116 H 0.7778 0.0854 0.8590 0.110 Uiso 1 1 calc R
C201 C 0.6641(8) 0.2441(4) 0.5813(6) 0.060(3) Uani 1 1 d .
C202 C 0.6773(10) 0.2109(4) 0.5261(6) 0.071(3) Uani 1 1 d .
H202 H 0.7272 0.1790 0.5279 0.086 Uiso 1 1 calc R
C203 C 0.6162(11) 0.2250(6) 0.4679(6) 0.087(4) Uani 1 1 d .
H203 H 0.6283 0.2045 0.4296 0.104 Uiso 1 1 calc R
C204 C 0.5374(12) 0.2695(6) 0.4671(8) 0.098(5) Uani 1 1 d .
H204 H 0.4935 0.2784 0.4286 0.118 Uiso 1 1 calc R
C205 C 0.5246(11) 0.2996(7) 0.5214(9) 0.107(5) Uani 1 1 d .
H205 H 0.4718 0.3300 0.5199 0.129 Uiso 1 1 calc R
C206 C 0.5850(9) 0.2884(5) 0.5801(7) 0.078(3) Uani 1 1 d .
H206 H 0.5728 0.3101 0.6176 0.093 Uiso 1 1 calc R
C211 C 0.8723(8) 0.2797(4) 0.6549(6) 0.061(3) Uani 1 1 d .
C212 C 0.9314(10) 0.2964(5) 0.7121(7) 0.082(3) Uani 1 1 d .
H212 H 0.9094 0.2841 0.7525 0.098 Uiso 1 1 calc R
C213 C 1.0250(12) 0.3322(6) 0.7081(9) 0.100(5) Uani 1 1 d .
H213 H 1.0663 0.3441 0.7464 0.119 Uiso 1 1 calc R
C214 C 1.0574(13) 0.3503(6) 0.6492(10) 0.101(5) Uani 1 1 d .
H214 H 1.1212 0.3738 0.6481 0.121 Uiso 1 1 calc R
C215 C 0.9956(11) 0.3339(6) 0.5881(9) 0.100(5) Uani 1 1 d .
H215 H 1.0165 0.3467 0.5475 0.120 Uiso 1 1 calc R
C216 C 0.9033(9) 0.2980(5) 0.5943(7) 0.078(3) Uani 1 1 d .
H216 H 0.8607 0.2856 0.5567 0.094 Uiso 1 1 calc R
C301 C 0.7560(7) -0.0466(4) 0.6756(4) 0.044(2) Uani 1 1 d .
C302 C 0.8019(9) -0.0995(4) 0.6595(5) 0.059(2) Uani 1 1 d .
H302 H 0.8780 -0.1058 0.6707 0.071 Uiso 1 1 calc R
C303 C 0.7409(12) -0.1435(4) 0.6277(5) 0.076(3) Uani 1 1 d .
H303 H 0.7749 -0.1791 0.6173 0.091 Uiso 1 1 calc R
C304 C 0.6312(12) -0.1347(6) 0.6115(7) 0.092(4) Uani 1 1 d .
H304 H 0.5900 -0.1629 0.5865 0.110 Uiso 1 1 calc R
C305 C 0.5795(11) -0.0841(6) 0.6317(7) 0.091(4) Uani 1 1 d .
H305 H 0.5019 -0.0802 0.6254 0.109 Uiso 1 1 calc R
C306 C 0.6427(8) -0.0394(4) 0.6612(6) 0.067(3) Uani 1 1 d .
H306 H 0.6086 -0.0039 0.6716 0.081 Uiso 1 1 calc R
C311 C 0.8515(8) -0.0126(4) 0.8044(5) 0.055(2) Uani 1 1 d .
C312 C 0.7705(10) -0.0467(4) 0.8302(5) 0.064(3) Uani 1 1 d .
H312 H 0.7074 -0.0578 0.8033 0.076 Uiso 1 1 calc R
C313 C 0.7792(16) -0.0647(6) 0.8934(6) 0.107(5) Uani 1 1 d .
H313 H 0.7219 -0.0867 0.9097 0.128 Uiso 1 1 calc R
C314 C 0.8702(17) -0.0508(7) 0.9319(7) 0.114(6) Uani 1 1 d .
H314 H 0.8759 -0.0639 0.9752 0.136 Uiso 1 1 calc R
C315 C 0.9563(14) -0.0177(7) 0.9101(6) 0.105(5) Uani 1 1 d .
H315 H 1.0193 -0.0082 0.9378 0.126 Uiso 1 1 calc R
C316 C 0.9459(11) 0.0014(6) 0.8439(6) 0.088(4) Uani 1 1 d .
H316 H 1.0030 0.0234 0.8273 0.105 Uiso 1 1 calc R
C401 C 1.0641(7) 0.1321(4) 0.5981(5) 0.051(2) Uani 1 1 d .
C402 C 1.1405(7) 0.1111(5) 0.5539(5) 0.058(2) Uani 1 1 d .
H402 H 1.1218 0.0788 0.5268 0.070 Uiso 1 1 calc R
C403 C 1.2418(8) 0.1388(6) 0.5514(6) 0.070(3) Uani 1 1 d .
H403 H 1.2933 0.1249 0.5234 0.084 Uiso 1 1 calc R
C404 C 1.2673(9) 0.1880(6) 0.5909(7) 0.080(4) Uani 1 1 d .
H404 H 1.3358 0.2072 0.5886 0.096 Uiso 1 1 calc R
C405 C 1.1926(9) 0.2091(5) 0.6339(6) 0.071(3) Uani 1 1 d .
H405 H 1.2107 0.2416 0.6609 0.085 Uiso 1 1 calc R
C406 C 1.0910(8) 0.1806(4) 0.6357(5) 0.059(2) Uani 1 1 d .
H406 H 1.0393 0.1950 0.6634 0.071 Uiso 1 1 calc R
C411 C 0.8716(6) 0.0876(4) 0.5168(4) 0.048(2) Uani 1 1 d .
C412 C 0.7892(7) 0.0470(4) 0.4991(5) 0.053(2) Uani 1 1 d .
H412 H 0.7677 0.0198 0.5301 0.064 Uiso 1 1 calc R
C413 C 0.7376(9) 0.0455(6) 0.4365(6) 0.074(3) Uani 1 1 d .
H413 H 0.6808 0.0181 0.4258 0.088 Uiso 1 1 calc R
C414 C 0.7706(10) 0.0854(7) 0.3889(5) 0.080(4) Uani 1 1 d .
H414 H 0.7375 0.0839 0.3462 0.096 Uiso 1 1 calc R
C415 C 0.8507(10) 0.1257(6) 0.4060(6) 0.080(3) Uani 1 1 d .
H415 H 0.8713 0.1527 0.3747 0.096 Uiso 1 1 calc R
C416 C 0.9032(8) 0.1281(5) 0.4687(6) 0.067(3) Uani 1 1 d .
H416 H 0.9590 0.1561 0.4792 0.080 Uiso 1 1 calc R
N1 N 0.6676(6) 0.0985(3) 0.6235(4) 0.0482(18) Uani 1 1 d .
N2 N 0.5004(8) 0.0747(6) 0.5476(6) 0.104(4) Uani 1 1 d .
P1 P 0.6343(2) 0.14335(10) 0.76066(13) 0.0505(6) Uani 1 1 d .
P2 P 0.7536(2) 0.22789(10) 0.65750(13) 0.0516(6) Uani 1 1 d .
P3 P 0.83737(18) 0.01237(9) 0.71853(11) 0.0429(5) Uani 1 1 d .
P4 P 0.93057(18) 0.09215(10) 0.60158(11) 0.0432(5) Uani 1 1 d .
Mo1 Mo 0.78083(6) 0.11753(3) 0.68142(4) 0.0404(3) Uani 1 1 d .
Cl1 Cl 0.9240(2) 0.14712(12) 0.76347(13) 0.0669(7) Uani 1 1 d .

loop_
_atom_site_aniso_label
_atom_site_aniso_U_11
_atom_site_aniso_U_22
_atom_site_aniso_U_33
_atom_site_aniso_U_23
_atom_site_aniso_U_13
_atom_site_aniso_U_12
C1 0.063(7) 0.078(7) 0.059(7) 0.002(5) 0.026(6) 0.014(5)
C12 0.066(6) 0.054(6) 0.095(8) -0.002(5) 0.042(6) 0.004(5)
C21 0.074(7) 0.048(5) 0.077(8) -0.006(5) 0.035(5) 0.009(5)
C34 0.041(5) 0.049(5) 0.079(7) 0.007(5) -0.011(4) 0.009(4)
C43 0.048(5) 0.043(5) 0.080(8) 0.009(4) 0.012(5) 0.014(4)
C101 0.055(5) 0.055(5) 0.053(6) -0.008(4) 0.024(4) -0.001(4)
C102 0.072(7) 0.113(10) 0.073(8) 0.021(7) 0.000(6) -0.022(7)
C103 0.098(10) 0.159(15) 0.086(10) 0.024(10) -0.015(8) -0.059(10)
C104 0.122(12) 0.089(9) 0.082(9) -0.023(7) 0.023(8) -0.059(8)
C105 0.129(13) 0.069(8) 0.161(16) 0.035(9) -0.006(12) -0.038(8)
C106 0.087(8) 0.077(8) 0.102(10) 0.022(7) -0.010(7) -0.019(7)
C111 0.066(6) 0.053(5) 0.068(7) -0.018(5) 0.020(5) -0.011(5)
C112 0.108(10) 0.067(7) 0.081(9) -0.018(6) 0.024(7) -0.007(7)
C113 0.114(11) 0.089(9) 0.087(11) -0.030(8) 0.031(8) -0.011(8)
C114 0.099(10) 0.133(13) 0.060(8) -0.050(8) 0.025(7) -0.050(9)
C115 0.093(10) 0.097(10) 0.119(13) -0.029(9) 0.005(9) -0.014(8)
C116 0.092(9) 0.086(9) 0.097(11) -0.043(8) 0.004(8) -0.016(7)
C201 0.056(5) 0.037(4) 0.088(8) 0.017(5) 0.012(5) 0.000(4)
C202 0.091(8) 0.048(5) 0.076(8) 0.000(5) 0.010(6) 0.016(5)
C203 0.107(10) 0.081(8) 0.071(8) 0.018(6) -0.009(7) 0.009(7)
C204 0.107(10) 0.065(7) 0.113(12) 0.001(8) -0.046(9) 0.004(7)
C205 0.071(8) 0.082(9) 0.164(16) 0.007(10) -0.024(9) 0.020(7)
C206 0.062(6) 0.066(7) 0.107(10) -0.002(6) 0.016(6) 0.016(5)
C211 0.065(6) 0.037(4) 0.084(8) -0.001(5) 0.024(5) 0.000(4)
C212 0.086(8) 0.061(7) 0.100(10) -0.024(6) 0.012(7) -0.017(6)
C213 0.092(9) 0.084(9) 0.126(13) -0.038(9) 0.027(9) -0.022(7)
C214 0.093(10) 0.061(7) 0.154(15) -0.019(9) 0.045(11) -0.004(7)
C215 0.078(8) 0.078(8) 0.155(15) 0.020(9) 0.065(9) 0.012(7)
C216 0.059(6) 0.072(7) 0.108(10) 0.021(7) 0.031(6) -0.006(5)
C301 0.052(5) 0.041(4) 0.038(5) 0.002(3) -0.004(4) 0.002(3)
C302 0.068(6) 0.044(5) 0.064(7) 0.003(4) 0.002(5) 0.007(4)
C303 0.128(11) 0.041(5) 0.059(7) -0.009(5) 0.009(7) 0.003(6)
C304 0.103(10) 0.069(8) 0.098(10) -0.007(7) -0.027(8) -0.026(7)
C305 0.070(7) 0.086(9) 0.111(11) 0.004(8) -0.027(7) -0.011(7)
C306 0.060(6) 0.048(5) 0.093(8) 0.003(5) -0.004(5) -0.001(4)
C311 0.070(6) 0.047(5) 0.047(6) 0.005(4) 0.000(5) 0.009(4)
C312 0.089(7) 0.055(6) 0.049(6) 0.003(4) 0.013(5) -0.017(5)
C313 0.185(16) 0.089(9) 0.047(7) 0.004(7) 0.013(9) -0.051(10)
C314 0.182(17) 0.112(11) 0.045(8) 0.017(7) 0.001(9) -0.033(11)
C315 0.140(13) 0.140(13) 0.030(6) 0.001(7) -0.019(7) -0.004(11)
C316 0.086(8) 0.099(9) 0.076(9) 0.005(7) -0.009(7) -0.003(7)
C401 0.042(4) 0.055(5) 0.057(6) 0.004(4) 0.013(4) 0.003(4)
C402 0.041(5) 0.077(7) 0.058(6) 0.001(5) 0.007(4) -0.001(4)
C403 0.051(5) 0.093(8) 0.070(8) 0.027(6) 0.026(5) 0.002(5)
C404 0.048(6) 0.080(8) 0.110(10) 0.033(7) 0.003(6) -0.013(5)
C405 0.059(6) 0.064(6) 0.089(8) -0.002(6) 0.000(6) -0.010(5)
C406 0.046(5) 0.053(5) 0.079(7) -0.003(5) 0.015(5) -0.006(4)
C411 0.028(4) 0.068(6) 0.048(6) -0.015(4) 0.004(4) 0.012(4)
C412 0.051(5) 0.062(6) 0.049(6) -0.013(4) 0.014(4) 0.007(4)
C413 0.059(6) 0.098(9) 0.062(8) -0.031(6) -0.006(5) 0.022(6)
C414 0.063(7) 0.145(11) 0.028(5) -0.023(7) -0.014(5) 0.035(7)
C415 0.068(7) 0.107(9) 0.066(8) 0.014(7) 0.005(6) 0.024(7)
C416 0.052(5) 0.072(7) 0.076(8) -0.002(6) 0.002(5) 0.018(5)
N1 0.042(4) 0.043(4) 0.061(5) 0.000(3) 0.016(4) 0.005(3)
N2 0.049(5) 0.158(12) 0.102(9) -0.010(8) -0.011(5) 0.005(6)
P1 0.0498(13) 0.0460(12) 0.0580(16) -0.0076(11) 0.0187(11) -0.0007(10)
P2 0.0525(13) 0.0387(11) 0.0664(17) -0.0008(11) 0.0211(11) 0.0037(9)
P3 0.0421(11) 0.0402(11) 0.0463(14) -0.0001(9) 0.0030(9) 0.0021(9)
P4 0.0398(11) 0.0434(11) 0.0476(14) -0.0023(9) 0.0111(9) 0.0036(9)
Mo1 0.0390(4) 0.0358(4) 0.0474(5) -0.0031(3) 0.0085(3) 0.0019(3)
Cl1 0.0650(15) 0.0684(15) 0.0671(17) -0.0090(13) 0.0038(12) -0.0141(12)

loop_
_atom_type_symbol
_atom_type_description
_atom_type_scat_dispersion_real
_atom_type_scat_dispersion_imag
_atom_type_scat_source
C C 0.0033 0.0016 'International Tables Vol C Tables 4.2.6.8 and 6.1.1.4'
H H 0.0000 0.0000 'International Tables Vol C Tables 4.2.6.8 and 6.1.1.4'
N N 0.0061 0.0033 'International Tables Vol C Tables 4.2.6.8 and 6.1.1.4'
P P 0.1023 0.0942 'International Tables Vol C Tables 4.2.6.8 and 6.1.1.4'
Mo Mo -1.6832 0.6857 'International Tables Vol C Tables 4.2.6.8 and 6.1.1.4'
Cl Cl 0.1484 0.1585 'International Tables Vol C Tables 4.2.6.8 and 6.1.1.4'

loop_
_geom_angle_atom_site_label_1
_geom_angle_atom_site_label_2
_geom_angle_atom_site_label_3
_geom_angle
N2 C1 N1 178.8(13)
C21 C12 P1 107.6(7)
C21 C12 H12A 110.2
P1 C12 H12A 110.2
C21 C12 H12B 110.2
P1 C12 H12B 110.2
H12A C12 H12B 108.5
C12 C21 P2 108.3(7)
C12 C21 H21A 110.0
P2 C21 H21A 110.0
C12 C21 H21B 110.0
P2 C21 H21B 110.0
H21A C21 H21B 108.4
C43 C34 P3 109.2(6)
C43 C34 H34A 109.8
P3 C34 H34A 109.8
C43 C34 H34B 109.8
P3 C34 H34B 109.8
H34A C34 H34B 108.3
C34 C43 P4 110.4(6)
C34 C43 H43A 109.6
P4 C43 H43A 109.6
C34 C43 H43B 109.6
P4 C43 H43B 109.6
H43A C43 H43B 108.1
C102 C101 C106 117.1(10)
C102 C101 P1 123.0(8)
C106 C101 P1 119.6(8)
C101 C102 C103 123.0(12)
C101 C102 H102 118.5
C103 C102 H102 118.5
C104 C103 C102 119.7(14)
C104 C103 H103 120.2
C102 C103 H103 120.2
C103 C104 C105 118.9(12)
C103 C104 H104 120.6
C105 C104 H104 120.6
C106 C105 C104 121.5(13)
C106 C105 H105 119.3
C104 C105 H105 119.3
C105 C106 C101 119.5(12)
C105 C106 H106 120.2
C101 C106 H106 120.2
C116 C111 C112 117.9(11)
C116 C111 P1 120.1(8)
C112 C111 P1 121.8(10)
C111 C112 C113 120.4(13)
C111 C112 H112 119.8
C113 C112 H112 119.8
C114 C113 C112 119.7(13)
C114 C113 H113 120.2
C112 C113 H113 120.2
C115 C114 C113 122.7(14)
C115 C114 H114 118.6
C113 C114 H114 118.6
C114 C115 C116 116.8(15)
C114 C115 H115 121.6
C116 C115 H115 121.6
C111 C116 C115 122.4(12)
C111 C116 H116 118.8
C115 C116 H116 118.8
C206 C201 C202 120.4(11)
C206 C201 P2 120.5(9)
C202 C201 P2 119.2(7)
C201 C202 C203 119.7(10)
C201 C202 H202 120.1
C203 C202 H202 120.1
C204 C203 C202 119.4(13)
C204 C203 H203 120.3
C202 C203 H203 120.3
C205 C204 C203 119.3(12)
C205 C204 H204 120.4
C203 C204 H204 120.4
C204 C205 C206 123.6(12)
C204 C205 H205 118.2
C206 C205 H205 118.2
C205 C206 C201 117.4(12)
C205 C206 H206 121.3
C201 C206 H206 121.3
C212 C211 C216 121.8(10)
C212 C211 P2 119.6(9)
C216 C211 P2 118.4(9)
C211 C212 C213 118.1(13)
C211 C212 H212 121.0
C213 C212 H212 121.0
C214 C213 C212 121.1(14)
C214 C213 H213 119.4
C212 C213 H213 119.4
C213 C214 C215 122.0(14)
C213 C214 H214 119.0
C215 C214 H214 119.0
C216 C215 C214 115.0(14)
C216 C215 H215 122.5
C214 C215 H215 122.5
C215 C216 C211 122.0(14)
C215 C216 H216 119.0
C211 C216 H216 119.0
C302 C301 C306 117.5(9)
C302 C301 P3 122.8(7)
C306 C301 P3 119.7(7)
C301 C302 C303 122.7(10)
C301 C302 H302 118.7
C303 C302 H302 118.7
C304 C303 C302 119.0(11)
C304 C303 H303 120.5
C302 C303 H303 120.5
C303 C304 C305 120.1(11)
C303 C304 H304 119.9
C305 C304 H304 119.9
C306 C305 C304 119.7(11)
C306 C305 H305 120.1
C304 C305 H305 120.1
C305 C306 C301 120.6(10)
C305 C306 H306 119.7
C301 C306 H306 119.7
C316 C311 C312 118.2(10)
C316 C311 P3 120.0(9)
C312 C311 P3 121.8(8)
C313 C312 C311 122.3(11)
C313 C312 H312 118.9
C311 C312 H312 118.9
C314 C313 C312 119.6(14)
C314 C313 H313 120.2
C312 C313 H313 120.2
C313 C314 C315 122.2(13)
C313 C314 H314 118.9
C315 C314 H314 118.9
C314 C315 C316 117.8(13)
C314 C315 H315 121.1
C316 C315 H315 121.1
C311 C316 C315 119.9(13)
C311 C316 H316 120.0
C315 C316 H316 120.0
C406 C401 C402 119.6(9)
C406 C401 P4 122.4(7)
C402 C401 P4 118.0(7)
C403 C402 C401 119.5(10)
C403 C402 H402 120.3
C401 C402 H402 120.3
C402 C403 C404 119.6(10)
C402 C403 H403 120.2
C404 C403 H403 120.2
C405 C404 C403 121.3(10)
C405 C404 H404 119.4
C403 C404 H404 119.4
C406 C405 C404 118.2(10)
C406 C405 H405 120.9
C404 C405 H405 120.9
C401 C406 C405 121.8(10)
C401 C406 H406 119.1
C405 C406 H406 119.1
C412 C411 C416 118.2(9)
C412 C411 P4 120.2(8)
C416 C411 P4 121.5(7)
C411 C412 C413 121.3(10)
C411 C412 H412 119.4
C413 C412 H412 119.4
C412 C413 C414 120.0(11)
C412 C413 H413 120.0
C414 C413 H413 120.0
C415 C414 C413 119.0(10)
C415 C414 H414 120.5
C413 C414 H414 120.5
C414 C415 C416 121.8(12)
C414 C415 H415 119.1
C416 C415 H415 119.1
C415 C416 C411 119.6(11)
C415 C416 H416 120.2
C411 C416 H416 120.2
C1 N1 Mo1 175.8(7)
C101 P1 C111 103.9(5)
C101 P1 C12 104.7(5)
C111 P1 C12 104.3(5)
C101 P1 Mo1 116.5(3)
C111 P1 Mo1 121.2(3)
C12 P1 Mo1 104.4(3)
C21 P2 C211 104.0(5)
C21 P2 C201 104.8(5)
C211 P2 C201 104.2(5)
C21 P2 Mo1 105.6(3)
C211 P2 Mo1 122.5(3)
C201 P2 Mo1 114.1(3)
C301 P3 C34 103.6(4)
C301 P3 C311 103.9(4)
C34 P3 C311 103.4(4)
C301 P3 Mo1 114.3(3)
C34 P3 Mo1 104.8(3)
C311 P3 Mo1 124.6(3)
C411 P4 C401 105.0(4)
C411 P4 C43 102.5(4)
C401 P4 C43 102.8(4)
C411 P4 Mo1 112.4(3)
C401 P4 Mo1 124.5(3)
C43 P4 Mo1 107.2(3)
N1 Mo1 Cl1 176.0(2)
N1 Mo1 P2 91.6(2)
Cl1 Mo1 P2 86.35(9)
N1 Mo1 P1 87.4(2)
Cl1 Mo1 P1 88.82(9)
P2 Mo1 P1 79.44(8)
N1 Mo1 P3 98.3(2)
Cl1 Mo1 P3 83.83(8)
P2 Mo1 P3 170.10(8)
P1 Mo1 P3 101.56(8)
N1 Mo1 P4 93.1(2)
Cl1 Mo1 P4 90.71(9)
P2 Mo1 P4 100.24(8)
P1 Mo1 P4 179.45(8)
P3 Mo1 P4 78.68(7)

loop_
_geom_bond_atom_site_label_1
_geom_bond_atom_site_label_2
_geom_bond_distance
C1 N2 1.187(14)
C1 N1 1.299(13)
C12 C21 1.506(14)
C12 P1 1.849(10)
C12 H12A 0.9700
C12 H12B 0.9700
C21 P2 1.825(9)
C21 H21A 0.9700
C21 H21B 0.9700
C34 C43 1.521(14)
C34 P3 1.826(9)
C34 H34A 0.9700
C34 H34B 0.9700
C43 P4 1.844(8)
C43 H43A 0.9700
C43 H43B 0.9700
C101 C102 1.351(14)
C101 C106 1.393(15)
C101 P1 1.821(9)
C102 C103 1.388(17)
C102 H102 0.9300
C103 C104 1.320(19)
C103 H103 0.9300
C104 C105 1.39(2)
C104 H104 0.9300
C105 C106 1.366(17)
C105 H105 0.9300
C106 H106 0.9300
C111 C116 1.382(17)
C111 C112 1.386(15)
C111 P1 1.821(11)
C112 C113 1.387(18)
C112 H112 0.9300
C113 C114 1.38(2)
C113 H113 0.9300
C114 C115 1.347(19)
C114 H114 0.9300
C115 C116 1.42(2)
C115 H115 0.9300
C116 H116 0.9300
C201 C206 1.373(13)
C201 C202 1.373(14)
C201 P2 1.853(11)
C202 C203 1.382(15)
C202 H202 0.9300
C203 C204 1.374(18)
C203 H203 0.9300
C204 C205 1.32(2)
C204 H204 0.9300
C205 C206 1.371(18)
C205 H205 0.9300
C206 H206 0.9300
C211 C212 1.368(15)
C211 C216 1.385(15)
C211 P2 1.840(10)
C212 C213 1.385(17)
C212 H212 0.9300
C213 C214 1.36(2)
C213 H213 0.9300
C214 C215 1.45(2)
C214 H214 0.9300
C215 C216 1.382(16)
C215 H215 0.9300
C216 H216 0.9300
C301 C302 1.362(12)
C301 C306 1.371(13)
C301 P3 1.826(8)
C302 C303 1.363(14)
C302 H302 0.9300
C303 C304 1.339(18)
C303 H303 0.9300
C304 C305 1.376(19)
C304 H304 0.9300
C305 C306 1.366(15)
C305 H305 0.9300
C306 H306 0.9300
C311 C316 1.370(15)
C311 C312 1.374(14)
C311 P3 1.839(10)
C312 C313 1.349(15)
C312 H312 0.9300
C313 C314 1.33(2)
C313 H313 0.9300
C314 C315 1.37(2)
C314 H314 0.9300
C315 C316 1.415(17)
C315 H315 0.9300
C316 H316 0.9300
C401 C406 1.359(13)
C401 C402 1.416(13)
C401 P4 1.838(9)
C402 C403 1.366(14)
C402 H402 0.9300
C403 C404 1.389(17)
C403 H403 0.9300
C404 C405 1.387(17)
C404 H404 0.9300
C405 C406 1.375(13)
C405 H405 0.9300
C406 H406 0.9300
C411 C412 1.370(12)
C411 C416 1.415(15)
C411 P4 1.820(9)
C412 C413 1.375(14)
C412 H412 0.9300
C413 C414 1.405(18)
C413 H413 0.9300
C414 C415 1.343(18)
C414 H414 0.9300
C415 C416 1.383(15)
C415 H415 0.9300
C416 H416 0.9300
N1 Mo1 1.776(8)
P1 Mo1 2.549(2)
P2 Mo1 2.545(2)
P3 Mo1 2.557(2)
P4 Mo1 2.584(2)
Mo1 Cl1 2.391(3)

loop_
_platon_squeeze_void_nr
_platon_squeeze_void_average_x
_platon_squeeze_void_average_y
_platon_squeeze_void_average_z
_platon_squeeze_void_volume
_platon_squeeze_void_count_electrons
_platon_squeeze_void_content
1 -0.316 0.182 0.184 1147 747 ' '
